data_4127851
loop_
_publ_author_name
'Speelman, Amy L.'
'\<Cori\'c, Ilija'
'Van Stappen, Casey'
'DeBeer, Serena'
'Mercado, Brandon Q.'
'Holland, Patrick L.'

_publ_section_title
;
 Nitrogenase-Relevant Reactivity of a Synthetic Iron-Sulfur-Carbon Site.
;
_journal_issue 33
_journal_name_full 'Journal of the American Chemical Society'
_journal_page_first 13148
_journal_page_last 13157
_journal_paper_doi 10.1021/jacs.9b05353
_journal_volume 141
_journal_year 2019
_chemical_formula_moiety 'C48 H54 F2 Fe S2, 2(C20 H40 K O8)'
_chemical_formula_sum 'C88 H134 F2 Fe K2 O16 S2'
_chemical_formula_weight 1684.11
_space_group_crystal_system monoclinic
_space_group_IT_number 14
_space_group_name_Hall '-P 2yn'
_space_group_name_H-M_alt 'P 1 21/n 1'
_symmetry_space_group_name_Hall '-P 2yn'
_symmetry_space_group_name_H-M 'P 1 21/n 1'
_atom_sites_solution_hydrogens geom
_atom_sites_solution_primary SHELXT
_atom_sites_solution_secondary difmap
_audit_creation_method SHELXL-2014/7
_cell_angle_alpha 90
_cell_angle_beta 102.513(4)
_cell_angle_gamma 90
_cell_formula_units_Z 4
_cell_length_a 16.0250(6)
_cell_length_b 26.0513(8)
_cell_length_c 32.5801(11)
_cell_measurement_reflns_used 21655
_cell_measurement_temperature 93(2)
_cell_measurement_theta_max 25.2890
_cell_measurement_theta_min 2.9630
_cell_volume 13278.2(8)
_computing_cell_refinement 'CrysAlisPro 1.171.39.31a (Rigaku OD, 2017)'
_computing_data_collection 'CrysAlisPro 1.171.39.31a (Rigaku OD, 2017)'
_computing_data_reduction 'CrysAlisPro 1.171.39.31a (Rigaku OD, 2017)'
_computing_molecular_graphics 'Olex2 (Dolomanov et al., 2009)'
_computing_publication_material 'CIFTAB-2014/2 (Sheldrick, 2014)'
_computing_structure_refinement 'SHELXL-2014/7 (Sheldrick, 2014)'
_computing_structure_solution 'SHELXT-2014/5 (Sheldrick, 2014)'
_diffrn_ambient_temperature 93(2)
_diffrn_detector_area_resol_mean 5.8
_diffrn_measured_fraction_theta_full 0.998
_diffrn_measured_fraction_theta_max 0.999
_diffrn_measurement_device_type 'Dectris Pilatus 3R'
_diffrn_measurement_method \w
_diffrn_radiation_type MoK\a
_diffrn_radiation_wavelength 0.71073
_diffrn_reflns_av_R_equivalents 0.1135
_diffrn_reflns_av_unetI/netI 0.0843
_diffrn_reflns_Laue_measured_fraction_full 0.998
_diffrn_reflns_Laue_measured_fraction_max 0.999
_diffrn_reflns_limit_h_max 19
_diffrn_reflns_limit_h_min -20
_diffrn_reflns_limit_k_max 33
_diffrn_reflns_limit_k_min -33
_diffrn_reflns_limit_l_max 42
_diffrn_reflns_limit_l_min -38
_diffrn_reflns_number 153728
_diffrn_reflns_point_group_measured_fraction_full 0.998
_diffrn_reflns_point_group_measured_fraction_max 0.999
_diffrn_reflns_theta_full 25.242
_diffrn_reflns_theta_max 27.485
_diffrn_reflns_theta_min 2.849
_diffrn_source 'microfocus rotating anode'
_exptl_absorpt_coefficient_mu 0.252
_exptl_absorpt_correction_T_max 1.00000
_exptl_absorpt_correction_T_min 0.62636
_exptl_absorpt_correction_type multi-scan
_exptl_absorpt_process_details
; 
CrysAlisPro 1.171.39.31a (Rigaku Oxford Diffraction, 2017) 
Empirical absorption correction using spherical harmonics, 
 implemented in SCALE3 ABSPACK scaling algorithm. 
;
_exptl_crystal_colour Yellow
_exptl_crystal_density_diffrn 0.842
_exptl_crystal_description Block
_exptl_crystal_F_000 3616
_exptl_crystal_size_max 0.200
_exptl_crystal_size_mid 0.200
_exptl_crystal_size_min 0.150
_refine_diff_density_max 0.726
_refine_diff_density_min -0.581
_refine_diff_density_rms 0.076
_refine_ls_extinction_method none
_refine_ls_goodness_of_fit_ref 1.036
_refine_ls_hydrogen_treatment constr
_refine_ls_matrix_type full
_refine_ls_number_parameters 1058
_refine_ls_number_reflns 30432
_refine_ls_number_restraints 54
_refine_ls_restrained_S_all 1.065
_refine_ls_R_factor_all 0.0963
_refine_ls_R_factor_gt 0.0602
_refine_ls_shift/su_max 0.002
_refine_ls_shift/su_mean 0.000
_refine_ls_structure_factor_coef Fsqd
_refine_ls_weighting_details 'w=1/[\s^2^(Fo^2^)+(0.0870P)^2^+3.1436P] where P=(Fo^2^+2Fc^2^)/3'
_refine_ls_weighting_scheme calc
_refine_ls_wR_factor_gt 0.1513
_refine_ls_wR_factor_ref 0.1696
_reflns_Friedel_coverage 0.000
_reflns_number_gt 20054
_reflns_number_total 30432
_reflns_threshold_expression 'I > 2\s(I)'
_cod_data_source_file ja9b05353_si_002.cif
_cod_data_source_block 007c-19008
_cod_database_code 4127851
_shelx_shelxl_version_number 2014/7
_shelx_space_group_comment
; 
The symmetry employed for this shelxl refinement is uniquely defined 
by the following loop, which should always be used as a source of 
symmetry information in preference to the above space-group names. 
They are only intended as comments. 
;
_shelx_estimated_absorpt_t_min 0.951
_shelx_estimated_absorpt_t_max 0.963

loop_
_space_group_symop_operation_xyz
'x, y, z'
'-x+1/2, y+1/2, -z+1/2'
'-x, -y, -z'
'x-1/2, -y-1/2, z-1/2'

loop_
_atom_site_label
_atom_site_type_symbol
_atom_site_fract_x
_atom_site_fract_y
_atom_site_fract_z
_atom_site_U_iso_or_equiv
_atom_site_adp_type
_atom_site_occupancy
_atom_site_site_symmetry_order
_atom_site_calc_flag
_atom_site_refinement_flags_posn
_atom_site_refinement_flags_adp
_atom_site_refinement_flags_occupancy
_atom_site_disorder_assembly
_atom_site_disorder_group
Fe1 Fe 0.20907(2) 0.74997(2) 0.21727(2) 0.01492(8) Uani 1 1 d . . . . .
S11 S 0.06922(4) 0.71409(2) 0.19158(2) 0.01867(12) Uani 1 1 d . . . . .
S12 S 0.28178(4) 0.73568(2) 0.16104(2) 0.01776(12) Uani 1 1 d . . . . .
C11 C 0.04699(14) 0.69341(8) 0.23934(7) 0.0155(4) Uani 1 1 d . . . . .
C21 C 0.10902(13) 0.69985(8) 0.27762(7) 0.0154(4) Uani 1 1 d . . . . .
C31 C 0.08834(14) 0.68174(9) 0.31420(7) 0.0179(5) Uani 1 1 d . . . . .
C41 C 0.01163(15) 0.65770(9) 0.31572(8) 0.0215(5) Uani 1 1 d . . . . .
H41 H 0.0005 0.6456 0.3415 0.026 Uiso 1 1 calc R U . . .
C51 C -0.04795(14) 0.65209(9) 0.27822(8) 0.0187(5) Uani 1 1 d . . . . .
H51 H -0.1010 0.6360 0.2785 0.022 Uiso 1 1 calc R U . . .
C61 C -0.03218(14) 0.66938(9) 0.23997(8) 0.0173(5) Uani 1 1 d . . . . .
C71 C -0.10031(14) 0.66305(9) 0.20048(8) 0.0175(5) Uani 1 1 d . . . . .
C81 C -0.09852(14) 0.62123(9) 0.17320(8) 0.0181(5) Uani 1 1 d . . . . .
C91 C -0.16554(15) 0.61446(9) 0.13820(8) 0.0212(5) Uani 1 1 d . . . . .
H91 H -0.1641 0.5859 0.1203 0.025 Uiso 1 1 calc R U . . .
C101 C -0.23446(15) 0.64834(9) 0.12872(8) 0.0214(5) Uani 1 1 d . . . . .
C111 C -0.23412(14) 0.68992(9) 0.15559(8) 0.0210(5) Uani 1 1 d . . . . .
H111 H -0.2805 0.7134 0.1498 0.025 Uiso 1 1 calc R U . . .
C121 C -0.16847(14) 0.69843(9) 0.19071(8) 0.0186(5) Uani 1 1 d . . . . .
C131 C -0.02471(15) 0.58332(9) 0.18196(8) 0.0223(5) Uani 1 1 d . . . . .
H131 H 0.0225 0.5998 0.2029 0.027 Uiso 1 1 calc R U . . .
C141 C -0.04996(17) 0.53458(10) 0.20238(11) 0.0378(7) Uani 1 1 d . . . . .
H14A H -0.0680 0.5435 0.2284 0.057 Uiso 1 1 calc R U . . .
H14B H -0.0009 0.5113 0.2089 0.057 Uiso 1 1 calc R U . . .
H14C H -0.0973 0.5177 0.1830 0.057 Uiso 1 1 calc R U . . .
C151 C 0.01073(18) 0.57129(12) 0.14311(9) 0.0353(7) Uani 1 1 d . . . . .
H15A H -0.0333 0.5541 0.1220 0.053 Uiso 1 1 calc R U . . .
H15B H 0.0606 0.5488 0.1510 0.053 Uiso 1 1 calc R U . . .
H15C H 0.0276 0.6033 0.1313 0.053 Uiso 1 1 calc R U . . .
C161 C -0.30762(16) 0.64067(10) 0.09073(9) 0.0287(6) Uani 1 1 d . . . . .
H161 H -0.3346 0.6750 0.0835 0.034 Uiso 1 1 calc R U . . .
C171 C -0.37659(19) 0.60545(15) 0.10057(10) 0.0480(8) Uani 1 1 d . . . . .
H17A H -0.3520 0.5716 0.1088 0.072 Uiso 1 1 calc R U . . .
H17B H -0.4229 0.6020 0.0756 0.072 Uiso 1 1 calc R U . . .
H17C H -0.3992 0.6201 0.1236 0.072 Uiso 1 1 calc R U . . .
C181 C -0.27823(19) 0.62144(12) 0.05181(9) 0.0345(6) Uani 1 1 d . . . . .
H18A H -0.2337 0.6443 0.0459 0.052 Uiso 1 1 calc R U . . .
H18B H -0.3269 0.6211 0.0277 0.052 Uiso 1 1 calc R U . . .
H18C H -0.2553 0.5866 0.0569 0.052 Uiso 1 1 calc R U . . .
C191 C -0.17053(15) 0.74592(9) 0.21805(8) 0.0228(5) Uani 1 1 d . . . . .
H191 H -0.1136 0.7489 0.2379 0.027 Uiso 1 1 calc R U . . .
C201 C -0.2382(2) 0.73995(12) 0.24422(11) 0.0421(8) Uani 1 1 d . . . . .
H20A H -0.2948 0.7370 0.2255 0.063 Uiso 1 1 calc R U . . .
H20B H -0.2370 0.7700 0.2624 0.063 Uiso 1 1 calc R U . . .
H20C H -0.2263 0.7090 0.2616 0.063 Uiso 1 1 calc R U . . .
C211 C -0.1854(2) 0.79517(10) 0.19157(10) 0.0395(7) Uani 1 1 d . . . . .
H21A H -0.1412 0.7982 0.1751 0.059 Uiso 1 1 calc R U . . .
H21B H -0.1825 0.8250 0.2102 0.059 Uiso 1 1 calc R U . . .
H21C H -0.2418 0.7938 0.1726 0.059 Uiso 1 1 calc R U . . .
F11 F 0.14661(8) 0.68784(6) 0.35141(4) 0.0244(3) Uani 1 1 d . . . . .
C12 C 0.38237(14) 0.71800(8) 0.19061(7) 0.0151(4) Uani 1 1 d . . . . .
C22 C 0.39680(14) 0.71658(8) 0.23573(7) 0.0161(5) Uani 1 1 d . . . . .
C32 C 0.47516(14) 0.69853(8) 0.25755(7) 0.0168(5) Uani 1 1 d . . . . .
C42 C 0.54134(14) 0.68324(9) 0.23919(8) 0.0183(5) Uani 1 1 d . . . . .
H42 H 0.5942 0.6715 0.2557 0.022 Uiso 1 1 calc R U . . .
C52 C 0.52699(14) 0.68580(8) 0.19549(7) 0.0171(5) Uani 1 1 d . . . . .
H52 H 0.5714 0.6758 0.1820 0.020 Uiso 1 1 calc R U . . .
C62 C 0.44947(14) 0.70256(8) 0.17092(7) 0.0154(4) Uani 1 1 d . . . . .
C72 C 0.43841(14) 0.70300(8) 0.12378(7) 0.0159(4) Uani 1 1 d . . . . .
C82 C 0.39010(14) 0.66444(9) 0.09878(8) 0.0181(5) Uani 1 1 d . . . . .
C92 C 0.38398(15) 0.66467(9) 0.05539(8) 0.0200(5) Uani 1 1 d . . . . .
H92 H 0.3518 0.6384 0.0389 0.024 Uiso 1 1 calc R U . . .
C102 C 0.42311(14) 0.70182(9) 0.03531(8) 0.0188(5) Uani 1 1 d . . . . .
C112 C 0.47064(15) 0.73955(9) 0.06036(8) 0.0187(5) Uani 1 1 d . . . . .
H112 H 0.4983 0.7651 0.0473 0.022 Uiso 1 1 calc R U . . .
C122 C 0.47908(14) 0.74116(8) 0.10391(7) 0.0166(5) Uani 1 1 d . . . . .
C132 C 0.34775(15) 0.62122(9) 0.11851(8) 0.0218(5) Uani 1 1 d . . . . .
H132 H 0.3460 0.6320 0.1478 0.026 Uiso 1 1 calc R U . . .
C142 C 0.40256(19) 0.57261(10) 0.12182(10) 0.0337(6) Uani 1 1 d . . . . .
H14D H 0.4063 0.5613 0.0936 0.051 Uiso 1 1 calc R U . . .
H14E H 0.3764 0.5455 0.1356 0.051 Uiso 1 1 calc R U . . .
H14F H 0.4600 0.5800 0.1383 0.051 Uiso 1 1 calc R U . . .
C152 C 0.25565(17) 0.61088(11) 0.09510(9) 0.0333(6) Uani 1 1 d . . . . .
H15D H 0.2228 0.6429 0.0928 0.050 Uiso 1 1 calc R U . . .
H15E H 0.2296 0.5855 0.1107 0.050 Uiso 1 1 calc R U . . .
H15F H 0.2556 0.5977 0.0669 0.050 Uiso 1 1 calc R U . . .
C162 C 0.41728(16) 0.69971(10) -0.01173(8) 0.0242(5) Uani 1 1 d . . . . .
H162 H 0.3716 0.6745 -0.0239 0.029 Uiso 1 1 calc R U . . .
C172 C 0.5011(2) 0.68071(15) -0.02132(10) 0.0476(8) Uani 1 1 d . . . . .
H17D H 0.5471 0.7047 -0.0095 0.071 Uiso 1 1 calc R U . . .
H17E H 0.4954 0.6785 -0.0518 0.071 Uiso 1 1 calc R U . . .
H17F H 0.5147 0.6467 -0.0088 0.071 Uiso 1 1 calc R U . . .
C182 C 0.39306(18) 0.75151(10) -0.03338(8) 0.0302(6) Uani 1 1 d . . . . .
H18D H 0.3411 0.7646 -0.0258 0.045 Uiso 1 1 calc R U . . .
H18E H 0.3828 0.7471 -0.0639 0.045 Uiso 1 1 calc R U . . .
H18F H 0.4398 0.7760 -0.0243 0.045 Uiso 1 1 calc R U . . .
C192 C 0.52689(15) 0.78544(9) 0.12927(8) 0.0187(5) Uani 1 1 d . . . . .
H192 H 0.5563 0.7717 0.1573 0.022 Uiso 1 1 calc R U . . .
C202 C 0.59499(16) 0.81044(10) 0.10908(9) 0.0262(6) Uani 1 1 d . . . . .
H20D H 0.6345 0.7841 0.1033 0.039 Uiso 1 1 calc R U . . .
H20E H 0.6267 0.8361 0.1283 0.039 Uiso 1 1 calc R U . . .
H20F H 0.5672 0.8271 0.0827 0.039 Uiso 1 1 calc R U . . .
C212 C 0.46247(16) 0.82635(9) 0.13661(8) 0.0248(5) Uani 1 1 d . . . . .
H21D H 0.4312 0.8396 0.1095 0.037 Uiso 1 1 calc R U . . .
H21E H 0.4931 0.8546 0.1533 0.037 Uiso 1 1 calc R U . . .
H21F H 0.4221 0.8110 0.1517 0.037 Uiso 1 1 calc R U . . .
F12 F 0.48959(8) 0.69548(5) 0.30071(4) 0.0219(3) Uani 1 1 d . . . . .
C13 C 0.18900(14) 0.72986(8) 0.27724(7) 0.0153(4) Uani 1 1 d . . . . .
C23 C 0.26534(14) 0.70618(9) 0.26943(7) 0.0153(4) Uani 1 1 d . . . . .
H23 H 0.2735 0.6702 0.2726 0.018 Uiso 1 1 calc R U . . .
C33 C 0.32986(14) 0.73806(9) 0.25658(7) 0.0166(5) Uani 1 1 d . . . . .
C43 C 0.31836(14) 0.79217(8) 0.25426(7) 0.0168(5) Uani 1 1 d . . . . .
H43 H 0.3546 0.8124 0.2387 0.020 Uiso 1 1 calc R U . . .
C53 C 0.24075(14) 0.81469(9) 0.25992(7) 0.0182(5) Uani 1 1 d . . . . .
H53 H 0.2307 0.8503 0.2548 0.022 Uiso 1 1 calc R U . . .
C63 C 0.17848(14) 0.78394(8) 0.27319(7) 0.0173(5) Uani 1 1 d . . . . .
H63 H 0.1292 0.7997 0.2794 0.021 Uiso 1 1 calc R U . . .
O10 O 0.41839(10) 0.52346(6) 0.23425(6) 0.0237(4) Uani 1 1 d . . . . .
O20 O 0.27263(10) 0.57259(6) 0.25284(5) 0.0203(3) Uani 1 1 d . . . . .
O30 O 0.16110(11) 0.51380(6) 0.29164(6) 0.0248(4) Uani 1 1 d . . . . .
O40 O 0.23437(11) 0.43278(6) 0.34628(6) 0.0270(4) Uani 1 1 d . . . . .
O50 O 0.37442(11) 0.38610(7) 0.32414(6) 0.0281(4) Uani 1 1 d . . . . .
O60 O 0.48396(11) 0.43577(6) 0.28188(6) 0.0275(4) Uani 1 1 d . . . . .
C10 C 0.40419(16) 0.57753(9) 0.23141(8) 0.0239(5) Uani 1 1 d . . . . .
H10A H 0.4337 0.5926 0.2105 0.029 Uiso 1 1 calc R U . . .
H10B H 0.4271 0.5939 0.2590 0.029 Uiso 1 1 calc R U . . .
C20 C 0.30963(15) 0.58667(9) 0.21827(8) 0.0224(5) Uani 1 1 d . . . . .
H20G H 0.2981 0.6233 0.2111 0.027 Uiso 1 1 calc R U . . .
H20H H 0.2849 0.5656 0.1933 0.027 Uiso 1 1 calc R U . . .
C30 C 0.18216(14) 0.57782(9) 0.24268(8) 0.0213(5) Uani 1 1 d . . . . .
H30A H 0.1570 0.5533 0.2201 0.026 Uiso 1 1 calc R U . . .
H30B H 0.1663 0.6130 0.2325 0.026 Uiso 1 1 calc R U . . .
C40 C 0.14879(16) 0.56708(9) 0.28148(9) 0.0243(5) Uani 1 1 d . . . . .
H40A H 0.1797 0.5883 0.3051 0.029 Uiso 1 1 calc R U . . .
H40B H 0.0872 0.5757 0.2764 0.029 Uiso 1 1 calc R U . . .
C50 C 0.13439(18) 0.50163(11) 0.32949(10) 0.0345(7) Uani 1 1 d . . . . .
H50A H 0.0736 0.5111 0.3268 0.041 Uiso 1 1 calc R U . . .
H50B H 0.1690 0.5211 0.3533 0.041 Uiso 1 1 calc R U . . .
C60 C 0.14585(18) 0.44502(11) 0.33741(10) 0.0343(7) Uani 1 1 d . . . . .
H60A H 0.1208 0.4351 0.3615 0.041 Uiso 1 1 calc R U . . .
H60B H 0.1159 0.4257 0.3124 0.041 Uiso 1 1 calc R U . . .
C70 C 0.24751(18) 0.37838(10) 0.35038(9) 0.0296(6) Uani 1 1 d . . . . .
H70A H 0.2176 0.3610 0.3243 0.036 Uiso 1 1 calc R U . . .
H70B H 0.2237 0.3653 0.3740 0.036 Uiso 1 1 calc R U . . .
C80 C 0.34104(18) 0.36690(10) 0.35833(10) 0.0341(6) Uani 1 1 d . . . . .
H80A H 0.3708 0.3833 0.3849 0.041 Uiso 1 1 calc R U . . .
H80B H 0.3504 0.3294 0.3610 0.041 Uiso 1 1 calc R U . . .
C90 C 0.45479(18) 0.36362(10) 0.32171(11) 0.0385(7) Uani 1 1 d . . . . .
H90A H 0.4504 0.3257 0.3219 0.046 Uiso 1 1 calc R U . . .
H90B H 0.4995 0.3743 0.3462 0.046 Uiso 1 1 calc R U . . .
C100 C 0.47780(18) 0.38127(10) 0.28182(11) 0.0359(7) Uani 1 1 d . . . . .
H10C H 0.5331 0.3660 0.2794 0.043 Uiso 1 1 calc R U . . .
H10D H 0.4336 0.3699 0.2574 0.043 Uiso 1 1 calc R U . . .
C110 C 0.51696(17) 0.45437(11) 0.24721(10) 0.0319(6) Uani 1 1 d . . . . .
H11A H 0.4853 0.4387 0.2207 0.038 Uiso 1 1 calc R U . . .
H11B H 0.5780 0.4450 0.2510 0.038 Uiso 1 1 calc R U . . .
C120 C 0.50718(16) 0.51130(10) 0.24515(10) 0.0305(6) Uani 1 1 d . . . . .
H12A H 0.5334 0.5267 0.2727 0.037 Uiso 1 1 calc R U . . .
H12B H 0.5364 0.5255 0.2238 0.037 Uiso 1 1 calc R U . . .
O70 O 0.23584(12) 0.44525(7) 0.21273(6) 0.0315(4) Uani 1 1 d . . . . .
C130 C 0.27331(18) 0.43716(11) 0.17694(9) 0.0323(6) Uani 1 1 d . . . . .
H13A H 0.2932 0.4013 0.1760 0.039 Uiso 1 1 calc R U . . .
H13B H 0.3223 0.4606 0.1777 0.039 Uiso 1 1 calc R U . . .
C140 C 0.2020(2) 0.44868(12) 0.13957(10) 0.0408(7) Uani 1 1 d . . . . .
H14G H 0.2120 0.4320 0.1138 0.049 Uiso 1 1 calc R U . . .
H14H H 0.1950 0.4861 0.1347 0.049 Uiso 1 1 calc R U . . .
C150 C 0.1246(2) 0.42545(14) 0.15336(11) 0.0463(8) Uani 1 1 d . . . . .
H15G H 0.0719 0.4450 0.1414 0.056 Uiso 1 1 calc R U . . .
H15H H 0.1162 0.3891 0.1444 0.056 Uiso 1 1 calc R U . . .
C160 C 0.14737(17) 0.42980(10) 0.20103(10) 0.0321(6) Uani 1 1 d . . . . .
H16A H 0.1105 0.4556 0.2107 0.039 Uiso 1 1 calc R U . . .
H16B H 0.1391 0.3964 0.2140 0.039 Uiso 1 1 calc R U . . .
O80 O 0.38419(15) 0.54331(8) 0.35391(7) 0.0502(6) Uani 1 1 d . . . . .
C170 C 0.3927(2) 0.59802(12) 0.35614(11) 0.0458(8) Uani 1 1 d . . . . .
H17G H 0.3694 0.6138 0.3284 0.055 Uiso 1 1 calc R U . . .
H17H H 0.4534 0.6081 0.3655 0.055 Uiso 1 1 calc R U . . .
C180 C 0.3414(2) 0.61451(16) 0.38803(12) 0.0632(11) Uani 1 1 d . . . . .
H18G H 0.3717 0.6420 0.4064 0.076 Uiso 1 1 calc R U . . .
H18H H 0.2845 0.6274 0.3736 0.076 Uiso 1 1 calc R U . . .
C190 C 0.3326(3) 0.56807(18) 0.41312(15) 0.0714(12) Uani 1 1 d . . . . .
H19A H 0.3560 0.5741 0.4434 0.086 Uiso 1 1 calc R U . . .
H19B H 0.2720 0.5576 0.4090 0.086 Uiso 1 1 calc R U . . .
C200 C 0.3829(3) 0.52902(14) 0.39646(11) 0.0576(10) Uani 1 1 d . . . . .
H20I H 0.4419 0.5277 0.4137 0.069 Uiso 1 1 calc R U . . .
H20J H 0.3565 0.4948 0.3970 0.069 Uiso 1 1 calc R U . . .
K2 K 0.44963(3) 0.76225(2) 0.47990(2) 0.02366(12) Uani 1 1 d . . . . .
O90 O 0.40228(11) 0.78944(7) 0.39496(6) 0.0296(4) Uani 1 1 d . . . . .
O100 O 0.27553(12) 0.76194(7) 0.43796(6) 0.0315(4) Uani 1 1 d . . . . .
O110 O 0.32099(11) 0.76589(8) 0.52637(6) 0.0313(4) Uani 1 1 d . . . . .
O120 O 0.49268(11) 0.74955(7) 0.56730(5) 0.0257(4) Uani 1 1 d . . . . .
O130 O 0.61853(11) 0.77424(7) 0.52213(6) 0.0261(4) Uani 1 1 d . . . . .
O140 O 0.57770(11) 0.77358(8) 0.43366(6) 0.0313(4) Uani 1 1 d . . . . .
C210 C 0.31969(18) 0.77130(11) 0.37306(9) 0.0325(6) Uani 1 1 d . . . . .
H21G H 0.3204 0.7335 0.3703 0.039 Uiso 1 1 calc R U . . .
H21H H 0.3047 0.7864 0.3445 0.039 Uiso 1 1 calc R U . . .
C220 C 0.25585(17) 0.78698(11) 0.39787(9) 0.0323(6) Uani 1 1 d . . . . .
H22A H 0.2575 0.8247 0.4018 0.039 Uiso 1 1 calc R U . . .
H22B H 0.1977 0.7773 0.3826 0.039 Uiso 1 1 calc R U . . .
C230 C 0.21527(18) 0.77424(14) 0.46269(10) 0.0422(7) Uani 1 1 d . . . . .
H23A H 0.1572 0.7637 0.4478 0.051 Uiso 1 1 calc R U . . .
H23B H 0.2149 0.8117 0.4676 0.051 Uiso 1 1 calc R U . . .
C240 C 0.24009(18) 0.74639(13) 0.50401(10) 0.0392(7) Uani 1 1 d . . . . .
H24A H 0.1961 0.7518 0.5208 0.047 Uiso 1 1 calc R U . . .
H24B H 0.2445 0.7091 0.4991 0.047 Uiso 1 1 calc R U . . .
C250 C 0.34487(18) 0.74480(12) 0.56763(9) 0.0327(6) Uani 1 1 d . . . . .
H25A H 0.3491 0.7070 0.5660 0.039 Uiso 1 1 calc R U . . .
H25B H 0.3010 0.7532 0.5838 0.039 Uiso 1 1 calc R U . . .
C260 C 0.42948(17) 0.76679(11) 0.58927(9) 0.0299(6) Uani 1 1 d . . . . .
H26A H 0.4267 0.8048 0.5890 0.036 Uiso 1 1 calc R U . . .
H26B H 0.4444 0.7551 0.6189 0.036 Uiso 1 1 calc R U . . .
C270 C 0.57695(15) 0.76535(10) 0.58748(8) 0.0243(5) Uani 1 1 d . . . . .
H27A H 0.5928 0.7502 0.6160 0.029 Uiso 1 1 calc R U . . .
H27B H 0.5793 0.8032 0.5902 0.029 Uiso 1 1 calc R U . . .
C280 C 0.63788(17) 0.74762(10) 0.56155(8) 0.0267(5) Uani 1 1 d . . . . .
H28A H 0.6974 0.7550 0.5764 0.032 Uiso 1 1 calc R U . . .
H28B H 0.6321 0.7101 0.5568 0.032 Uiso 1 1 calc R U . . .
C290 C 0.68141(16) 0.76571(11) 0.49817(9) 0.0293(6) Uani 1 1 d . . . . .
H29A H 0.6856 0.7286 0.4924 0.035 Uiso 1 1 calc R U . . .
H29B H 0.7379 0.7778 0.5139 0.035 Uiso 1 1 calc R U . . .
C300 C 0.65504(18) 0.79517(12) 0.45734(9) 0.0346(6) Uani 1 1 d . . . . .
H30C H 0.6462 0.8318 0.4633 0.042 Uiso 1 1 calc R U . . .
H30D H 0.7005 0.7929 0.4411 0.042 Uiso 1 1 calc R U . . .
C310 C 0.5489(2) 0.80018(15) 0.39470(9) 0.0458(8) Uani 1 1 d . . . . .
H31A H 0.5921 0.7970 0.3772 0.055 Uiso 1 1 calc R U . . .
H31B H 0.5412 0.8371 0.4002 0.055 Uiso 1 1 calc R U . . .
C320 C 0.4656(2) 0.77739(14) 0.37189(10) 0.0445(8) Uani 1 1 d . . . . .
H32A H 0.4492 0.7918 0.3431 0.053 Uiso 1 1 calc R U . . .
H32B H 0.4711 0.7397 0.3697 0.053 Uiso 1 1 calc R U . . .
K1 K 0.32469(3) 0.47854(2) 0.28896(2) 0.02066(11) Uani 1 1 d . . . . .
O150 O 0.47603(15) 0.65613(8) 0.48704(7) 0.0459(5) Uani 1 1 d . . . . .
O1A O 0.4634(5) 0.8625(3) 0.4904(3) 0.050(2) Uani 0.456(6) 1 d . . P A 2
C360 C 0.4541(2) 0.62825(12) 0.52163(12) 0.0517(9) Uani 1 1 d . . . . .
H36A H 0.3914 0.6235 0.5168 0.062 Uiso 1 1 calc R U . . .
H36B H 0.4737 0.6472 0.5483 0.062 Uiso 1 1 calc R U . . .
C330 C 0.5450(2) 0.63027(15) 0.47461(12) 0.0541(9) Uani 1 1 d . . . . .
H33A H 0.5916 0.6546 0.4732 0.065 Uiso 1 1 calc R U . . .
H33B H 0.5253 0.6142 0.4466 0.065 Uiso 1 1 calc R U . . .
C4A C 0.5025(8) 0.8900(5) 0.5254(5) 0.045(3) Uani 0.456(6) 1 d D U P A 2
H4AA H 0.5189 0.8684 0.5509 0.054 Uiso 0.456(6) 1 calc R U P A 2
H4AB H 0.5524 0.9099 0.5209 0.054 Uiso 0.456(6) 1 calc R U P A 2
C350 C 0.4982(3) 0.57748(15) 0.52330(13) 0.0717(12) Uani 1 1 d . . . . .
H35A H 0.5127 0.5640 0.5524 0.086 Uiso 1 1 calc R U . . .
H35B H 0.4622 0.5521 0.5049 0.086 Uiso 1 1 calc R U . . .
C340 C 0.5756(3) 0.58949(17) 0.50795(16) 0.0780(14) Uani 1 1 d . . . . .
H34A H 0.5972 0.5588 0.4956 0.094 Uiso 1 1 calc R U . . .
H34B H 0.6213 0.6030 0.5308 0.094 Uiso 1 1 calc R U . . .
C1A C 0.4009(5) 0.8926(3) 0.4656(3) 0.054(2) Uani 0.544(6) 1 d D U P A 1
H1AA H 0.3959 0.9074 0.4372 0.064 Uiso 0.544(6) 1 calc R U P A 1
H1AB H 0.3609 0.8632 0.4628 0.064 Uiso 0.544(6) 1 calc R U P A 1
C2A C 0.3793(5) 0.9213(3) 0.4850(3) 0.066(2) Uani 0.544(6) 1 d D U P A 1
H2AA H 0.3467 0.9061 0.5045 0.079 Uiso 0.544(6) 1 calc R U P A 1
H2AB H 0.3450 0.9485 0.4680 0.079 Uiso 0.544(6) 1 calc R U P A 1
C3A C 0.4361(5) 0.9187(3) 0.5257(2) 0.0449(19) Uani 0.456(6) 1 d D U P A 2
H3AA H 0.4467 0.9445 0.5485 0.054 Uiso 0.456(6) 1 calc R U P A 2
H3AB H 0.3842 0.8985 0.5267 0.054 Uiso 0.456(6) 1 calc R U P A 2
O2 O 0.4994(4) 0.8699(2) 0.4813(2) 0.0446(14) Uani 0.544(6) 1 d . U P A 1
C1B C 0.4404(5) 0.9019(3) 0.4552(2) 0.0336(16) Uani 0.456(6) 1 d D U P A 2
H1BA H 0.4857 0.9031 0.4388 0.040 Uiso 0.456(6) 1 calc R U P A 2
H1BB H 0.3859 0.8924 0.4359 0.040 Uiso 0.456(6) 1 calc R U P A 2
C2B C 0.4330(5) 0.9475(3) 0.4726(2) 0.051(2) Uani 0.456(6) 1 d D U P A 2
H2BA H 0.3783 0.9649 0.4605 0.061 Uiso 0.456(6) 1 calc R U P A 2
H2BB H 0.4818 0.9707 0.4721 0.061 Uiso 0.456(6) 1 calc R U P A 2
C3B C 0.4913(6) 0.9461(3) 0.5141(3) 0.077(3) Uani 0.544(6) 1 d D U P A 1
H3BA H 0.5205 0.9668 0.4960 0.092 Uiso 0.544(6) 1 calc R U P A 1
H3BB H 0.4900 0.9646 0.5405 0.092 Uiso 0.544(6) 1 calc R U P A 1
C4B C 0.5219(7) 0.8985(4) 0.5205(5) 0.050(3) Uani 0.544(6) 1 d D U P A 1
H4BA H 0.4975 0.8814 0.5424 0.060 Uiso 0.544(6) 1 calc R U P A 1
H4BB H 0.5849 0.8996 0.5303 0.060 Uiso 0.544(6) 1 calc R U P A 1

loop_
_atom_site_aniso_label
_atom_site_aniso_U_11
_atom_site_aniso_U_22
_atom_site_aniso_U_33
_atom_site_aniso_U_23
_atom_site_aniso_U_13
_atom_site_aniso_U_12
Fe1 0.01368(15) 0.02053(17) 0.01022(17) 0.00080(12) 0.00187(13) -0.00069(12)
S11 0.0166(3) 0.0286(3) 0.0105(3) 0.0015(2) 0.0022(2) -0.0046(2)
S12 0.0148(3) 0.0277(3) 0.0104(3) -0.0001(2) 0.0018(2) 0.0015(2)
C11 0.0153(10) 0.0209(11) 0.0111(12) 0.0007(8) 0.0044(9) 0.0018(8)
C21 0.0132(10) 0.0196(11) 0.0139(12) -0.0004(8) 0.0040(9) 0.0013(8)
C31 0.0144(11) 0.0273(13) 0.0098(12) -0.0003(9) -0.0021(9) 0.0003(9)
C41 0.0215(12) 0.0296(13) 0.0152(13) 0.0047(9) 0.0081(10) -0.0014(9)
C51 0.0131(10) 0.0254(12) 0.0184(13) -0.0001(9) 0.0051(10) -0.0023(8)
C61 0.0148(11) 0.0210(12) 0.0160(13) -0.0006(9) 0.0033(10) 0.0009(8)
C71 0.0119(10) 0.0247(12) 0.0155(13) 0.0028(9) 0.0024(9) -0.0026(8)
C81 0.0136(11) 0.0240(12) 0.0161(13) 0.0013(9) 0.0019(10) -0.0015(8)
C91 0.0189(12) 0.0261(13) 0.0166(13) -0.0050(9) -0.0006(10) -0.0012(9)
C101 0.0168(11) 0.0252(13) 0.0200(14) -0.0005(9) -0.0005(10) -0.0012(9)
C111 0.0151(11) 0.0261(13) 0.0202(14) -0.0009(9) 0.0002(10) 0.0012(9)
C121 0.0147(11) 0.0247(12) 0.0153(13) 0.0008(9) 0.0010(10) -0.0015(8)
C131 0.0161(11) 0.0268(13) 0.0232(14) -0.0020(10) 0.0023(10) 0.0012(9)
C141 0.0261(14) 0.0282(15) 0.057(2) 0.0097(13) 0.0044(14) 0.0046(11)
C151 0.0270(14) 0.0548(18) 0.0222(16) -0.0101(12) 0.0010(12) 0.0126(12)
C161 0.0226(13) 0.0341(15) 0.0245(15) -0.0070(11) -0.0052(11) 0.0045(10)
C171 0.0253(15) 0.086(3) 0.0279(18) -0.0160(16) -0.0048(13) -0.0138(15)
C181 0.0370(16) 0.0457(17) 0.0170(15) -0.0040(11) -0.0026(12) 0.0009(12)
C191 0.0182(12) 0.0276(13) 0.0205(14) -0.0053(10) -0.0005(10) 0.0005(9)
C201 0.0436(18) 0.0450(18) 0.043(2) -0.0204(14) 0.0206(16) -0.0062(13)
C211 0.0533(19) 0.0242(15) 0.0354(18) -0.0060(12) -0.0027(15) -0.0026(12)
F11 0.0209(7) 0.0412(9) 0.0088(7) 0.0028(6) -0.0021(6) -0.0050(6)
C12 0.0150(10) 0.0176(11) 0.0127(12) -0.0003(8) 0.0029(9) -0.0001(8)
C22 0.0161(11) 0.0178(11) 0.0146(12) 0.0020(8) 0.0040(9) -0.0026(8)
C32 0.0198(11) 0.0201(12) 0.0101(12) 0.0015(8) 0.0026(9) -0.0020(8)
C42 0.0148(11) 0.0216(12) 0.0173(13) 0.0013(9) 0.0005(10) 0.0004(8)
C52 0.0160(11) 0.0201(12) 0.0170(13) 0.0006(9) 0.0079(10) 0.0010(8)
C62 0.0172(11) 0.0180(11) 0.0102(12) 0.0013(8) 0.0011(9) -0.0020(8)
C72 0.0133(10) 0.0214(12) 0.0123(12) -0.0020(8) 0.0014(9) 0.0037(8)
C82 0.0161(11) 0.0226(12) 0.0165(13) -0.0021(9) 0.0052(10) 0.0003(8)
C92 0.0210(12) 0.0225(12) 0.0154(13) -0.0035(9) 0.0018(10) 0.0007(9)
C102 0.0179(11) 0.0252(13) 0.0132(12) 0.0002(9) 0.0031(10) 0.0037(9)
C112 0.0193(11) 0.0231(12) 0.0135(12) 0.0016(9) 0.0032(10) -0.0016(9)
C122 0.0127(10) 0.0228(12) 0.0144(12) -0.0007(9) 0.0035(9) 0.0020(8)
C132 0.0247(12) 0.0257(13) 0.0160(13) -0.0024(9) 0.0062(10) -0.0039(9)
C142 0.0451(17) 0.0226(14) 0.0378(18) 0.0019(11) 0.0186(14) 0.0010(11)
C152 0.0293(14) 0.0418(16) 0.0277(16) 0.0006(12) 0.0039(12) -0.0164(11)
C162 0.0252(13) 0.0333(14) 0.0142(13) -0.0041(10) 0.0044(11) -0.0023(10)
C172 0.0423(18) 0.080(2) 0.0216(17) -0.0094(15) 0.0098(14) 0.0230(16)
C182 0.0376(15) 0.0402(16) 0.0128(13) 0.0003(11) 0.0055(12) -0.0042(12)
C192 0.0201(11) 0.0235(12) 0.0129(12) -0.0003(9) 0.0046(10) -0.0019(9)
C202 0.0235(13) 0.0295(14) 0.0255(15) -0.0018(10) 0.0050(11) -0.0068(10)
C212 0.0266(13) 0.0250(13) 0.0235(15) -0.0019(10) 0.0069(11) -0.0004(10)
F12 0.0205(7) 0.0337(8) 0.0104(7) 0.0017(5) 0.0012(6) 0.0030(5)
C13 0.0153(11) 0.0225(12) 0.0076(11) 0.0000(8) 0.0016(9) -0.0013(8)
C23 0.0167(11) 0.0201(11) 0.0083(11) 0.0011(8) 0.0014(9) -0.0009(8)
C33 0.0156(11) 0.0237(12) 0.0105(12) -0.0025(8) 0.0029(9) -0.0020(8)
C43 0.0169(11) 0.0227(12) 0.0104(12) -0.0012(8) 0.0019(9) -0.0035(8)
C53 0.0200(11) 0.0199(12) 0.0139(12) -0.0020(8) 0.0020(10) -0.0008(9)
C63 0.0152(11) 0.0222(12) 0.0148(12) -0.0014(9) 0.0035(9) 0.0018(8)
O10 0.0168(8) 0.0247(9) 0.0298(11) 0.0003(7) 0.0054(8) -0.0020(6)
O20 0.0180(8) 0.0246(9) 0.0180(9) 0.0055(7) 0.0033(7) 0.0014(6)
O30 0.0260(9) 0.0235(9) 0.0275(11) 0.0048(7) 0.0118(8) 0.0022(7)
O40 0.0330(10) 0.0231(9) 0.0256(11) 0.0024(7) 0.0080(8) -0.0035(7)
O50 0.0259(9) 0.0255(10) 0.0316(11) 0.0047(7) 0.0035(8) -0.0001(7)
O60 0.0240(9) 0.0222(9) 0.0354(12) -0.0023(7) 0.0045(8) -0.0001(7)
C10 0.0258(13) 0.0235(13) 0.0230(14) 0.0018(10) 0.0064(11) -0.0059(9)
C20 0.0250(12) 0.0241(13) 0.0187(14) 0.0009(9) 0.0058(11) -0.0017(9)
C30 0.0167(11) 0.0230(12) 0.0227(14) 0.0032(9) 0.0008(10) 0.0016(9)
C40 0.0216(12) 0.0222(13) 0.0290(15) -0.0019(10) 0.0050(11) 0.0024(9)
C50 0.0327(15) 0.0395(16) 0.0373(18) 0.0056(12) 0.0208(14) 0.0026(12)
C60 0.0325(15) 0.0365(16) 0.0383(18) 0.0069(12) 0.0177(14) -0.0042(11)
C70 0.0399(15) 0.0227(13) 0.0275(16) 0.0037(10) 0.0102(13) -0.0087(11)
C80 0.0417(16) 0.0256(14) 0.0326(17) 0.0058(11) 0.0030(14) -0.0029(11)
C90 0.0290(14) 0.0222(14) 0.062(2) 0.0075(13) 0.0045(15) 0.0048(10)
C100 0.0270(14) 0.0224(14) 0.060(2) -0.0044(12) 0.0122(14) 0.0009(10)
C110 0.0217(13) 0.0392(16) 0.0377(18) -0.0037(12) 0.0126(13) 0.0041(11)
C120 0.0182(12) 0.0383(16) 0.0350(17) 0.0044(12) 0.0058(12) -0.0007(10)
O70 0.0311(10) 0.0379(11) 0.0257(11) -0.0061(8) 0.0066(9) -0.0029(8)
C130 0.0351(15) 0.0352(15) 0.0287(16) -0.0050(11) 0.0114(13) -0.0052(11)
C140 0.0450(18) 0.0472(18) 0.0280(18) -0.0024(13) 0.0028(14) -0.0050(14)
C150 0.0377(17) 0.058(2) 0.039(2) -0.0140(15) -0.0011(15) -0.0085(14)
C160 0.0291(14) 0.0242(14) 0.0436(19) 0.0024(11) 0.0089(13) 0.0025(10)
O80 0.0675(16) 0.0430(13) 0.0335(14) -0.0110(10) -0.0035(12) 0.0014(11)
C170 0.052(2) 0.0450(19) 0.0346(19) 0.0006(14) -0.0025(16) -0.0065(14)
C180 0.055(2) 0.077(3) 0.045(2) -0.020(2) -0.0172(18) 0.0197(19)
C190 0.055(2) 0.097(3) 0.061(3) -0.018(2) 0.010(2) -0.008(2)
C200 0.078(3) 0.049(2) 0.033(2) 0.0061(15) -0.0152(18) -0.0152(18)
K2 0.0240(3) 0.0323(3) 0.0132(3) 0.0002(2) 0.0008(2) 0.0017(2)
O90 0.0285(10) 0.0440(11) 0.0145(10) -0.0026(8) 0.0003(8) 0.0037(8)
O100 0.0263(10) 0.0471(12) 0.0184(10) -0.0016(8) -0.0009(8) 0.0052(8)
O110 0.0239(9) 0.0503(12) 0.0180(10) -0.0027(8) 0.0008(8) -0.0026(8)
O120 0.0247(9) 0.0390(10) 0.0126(9) -0.0061(7) 0.0025(7) 0.0001(7)
O130 0.0249(9) 0.0365(10) 0.0157(10) 0.0022(7) 0.0016(8) 0.0018(7)
O140 0.0275(10) 0.0488(12) 0.0159(10) 0.0023(8) 0.0007(8) -0.0020(8)
C210 0.0377(16) 0.0397(16) 0.0144(14) -0.0061(11) -0.0070(12) 0.0010(12)
C220 0.0280(14) 0.0416(16) 0.0214(15) -0.0017(11) -0.0079(12) 0.0029(11)
C230 0.0250(14) 0.068(2) 0.0330(19) -0.0025(15) 0.0039(13) 0.0042(13)
C240 0.0241(14) 0.069(2) 0.0228(16) -0.0029(14) 0.0024(12) -0.0077(13)
C250 0.0303(15) 0.0520(18) 0.0177(15) -0.0011(12) 0.0093(12) 0.0009(12)
C260 0.0279(14) 0.0470(16) 0.0137(14) -0.0028(11) 0.0020(11) 0.0063(11)
C270 0.0239(13) 0.0357(14) 0.0094(12) -0.0029(10) -0.0046(10) 0.0033(10)
C280 0.0266(13) 0.0363(15) 0.0158(13) 0.0023(10) 0.0013(11) 0.0045(10)
C290 0.0204(12) 0.0462(16) 0.0206(15) -0.0016(11) 0.0031(11) -0.0021(11)
C300 0.0293(14) 0.0508(18) 0.0251(16) 0.0041(12) 0.0086(13) -0.0060(12)
C310 0.0372(17) 0.086(3) 0.0143(15) 0.0185(15) 0.0057(13) 0.0026(15)
C320 0.0383(17) 0.080(2) 0.0154(16) 0.0008(14) 0.0053(13) 0.0097(15)
K1 0.0220(3) 0.0219(3) 0.0189(3) 0.00205(19) 0.0063(2) 0.00145(19)
O150 0.0669(15) 0.0374(12) 0.0355(13) -0.0006(9) 0.0155(12) 0.0037(10)
O1A 0.064(5) 0.033(3) 0.041(4) 0.003(3) -0.017(3) 0.000(3)
C360 0.070(2) 0.0410(19) 0.049(2) -0.0014(15) 0.0237(19) -0.0077(16)
C330 0.051(2) 0.069(2) 0.042(2) -0.0156(17) 0.0099(18) -0.0123(17)
C4A 0.070(7) 0.030(5) 0.026(5) -0.004(3) -0.012(5) -0.012(4)
C350 0.113(4) 0.049(2) 0.045(3) 0.0085(17) -0.003(2) 0.009(2)
C340 0.065(3) 0.072(3) 0.086(4) -0.012(2) -0.008(3) 0.021(2)
C1A 0.055(4) 0.041(4) 0.047(5) 0.014(3) -0.029(3) -0.005(3)
C2A 0.057(4) 0.082(5) 0.050(5) 0.011(3) -0.007(3) 0.013(4)
C3A 0.042(4) 0.061(5) 0.026(4) -0.003(3) -0.002(3) -0.011(3)
O2 0.058(4) 0.031(3) 0.036(3) -0.001(2) -0.010(3) 0.003(2)
C1B 0.035(4) 0.033(3) 0.030(4) 0.010(2) 0.001(3) -0.004(3)
C2B 0.063(5) 0.035(4) 0.042(4) 0.007(3) -0.017(3) -0.001(3)
C3B 0.113(6) 0.046(4) 0.053(5) -0.002(3) -0.022(4) 0.000(3)
C4B 0.045(4) 0.044(4) 0.052(6) -0.004(3) -0.007(4) -0.014(4)

loop_
_atom_type_symbol
_atom_type_description
_atom_type_scat_dispersion_real
_atom_type_scat_dispersion_imag
_atom_type_scat_source
C C 0.0033 0.0016 'International Tables Vol C Tables 4.2.6.8 and 6.1.1.4'
H H 0.0000 0.0000 'International Tables Vol C Tables 4.2.6.8 and 6.1.1.4'
F F 0.0171 0.0103 'International Tables Vol C Tables 4.2.6.8 and 6.1.1.4'
Fe Fe 0.3463 0.8444 'International Tables Vol C Tables 4.2.6.8 and 6.1.1.4'
K K 0.2009 0.2494 'International Tables Vol C Tables 4.2.6.8 and 6.1.1.4'
O O 0.0106 0.0060 'International Tables Vol C Tables 4.2.6.8 and 6.1.1.4'
S S 0.1246 0.1234 'International Tables Vol C Tables 4.2.6.8 and 6.1.1.4'

loop_
_geom_angle_atom_site_label_1
_geom_angle_atom_site_label_2
_geom_angle_atom_site_label_3
_geom_angle
C23 Fe1 C33 40.75(8)
C23 Fe1 C13 40.16(8)
C33 Fe1 C13 72.80(9)
C23 Fe1 C53 84.45(9)
C33 Fe1 C53 70.61(9)
C13 Fe1 C53 70.28(9)
C23 Fe1 C63 71.08(9)
C33 Fe1 C63 83.94(9)
C13 Fe1 C63 38.69(9)
C53 Fe1 C63 38.06(8)
C23 Fe1 C43 70.93(9)
C33 Fe1 C43 38.59(9)
C13 Fe1 C43 83.09(8)
C53 Fe1 C43 38.02(8)
C63 Fe1 C43 68.53(8)
C23 Fe1 S12 109.96(6)
C33 Fe1 S12 84.66(6)
C13 Fe1 S12 149.55(6)
C53 Fe1 S12 121.52(6)
C63 Fe1 S12 159.39(6)
C43 Fe1 S12 92.02(6)
C23 Fe1 S11 106.09(6)
C33 Fe1 S11 145.20(6)
C13 Fe1 S11 84.74(6)
C53 Fe1 S11 126.50(6)
C63 Fe1 S11 95.02(6)
C43 Fe1 S11 163.47(6)
S12 Fe1 S11 104.10(2)
C11 S11 Fe1 99.42(8)
C12 S12 Fe1 99.31(8)
C61 C11 C21 119.7(2)
C61 C11 S11 120.15(18)
C21 C11 S11 120.15(16)
C31 C21 C11 117.40(19)
C31 C21 C13 123.1(2)
C11 C21 C13 119.20(19)
F11 C31 C21 118.50(19)
F11 C31 C41 117.3(2)
C21 C31 C41 124.2(2)
C51 C41 C31 117.5(2)
C51 C41 H41 121.2
C31 C41 H41 121.2
C41 C51 C61 121.9(2)
C41 C51 H51 119.0
C61 C51 H51 119.0
C51 C61 C11 119.3(2)
C51 C61 C71 119.25(19)
C11 C61 C71 121.4(2)
C81 C71 C121 118.9(2)
C81 C71 C61 120.9(2)
C121 C71 C61 120.2(2)
C91 C81 C71 119.6(2)
C91 C81 C131 120.0(2)
C71 C81 C131 120.3(2)
C101 C91 C81 122.1(2)
C101 C91 H91 118.9
C81 C91 H91 118.9
C111 C101 C91 117.3(2)
C111 C101 C161 120.7(2)
C91 C101 C161 122.0(2)
C101 C111 C121 122.6(2)
C101 C111 H111 118.7
C121 C111 H111 118.7
C111 C121 C71 119.4(2)
C111 C121 C191 119.9(2)
C71 C121 C191 120.7(2)
C81 C131 C151 113.1(2)
C81 C131 C141 110.66(19)
C151 C131 C141 111.8(2)
C81 C131 H131 107.0
C151 C131 H131 107.0
C141 C131 H131 107.0
C131 C141 H14A 109.5
C131 C141 H14B 109.5
H14A C141 H14B 109.5
C131 C141 H14C 109.5
H14A C141 H14C 109.5
H14B C141 H14C 109.5
C131 C151 H15A 109.5
C131 C151 H15B 109.5
H15A C151 H15B 109.5
C131 C151 H15C 109.5
H15A C151 H15C 109.5
H15B C151 H15C 109.5
C101 C161 C171 112.0(2)
C101 C161 C181 113.3(2)
C171 C161 C181 110.2(2)
C101 C161 H161 107.0
C171 C161 H161 107.0
C181 C161 H161 107.0
C161 C171 H17A 109.5
C161 C171 H17B 109.5
H17A C171 H17B 109.5
C161 C171 H17C 109.5
H17A C171 H17C 109.5
H17B C171 H17C 109.5
C161 C181 H18A 109.5
C161 C181 H18B 109.5
H18A C181 H18B 109.5
C161 C181 H18C 109.5
H18A C181 H18C 109.5
H18B C181 H18C 109.5
C201 C191 C121 110.5(2)
C201 C191 C211 110.9(2)
C121 C191 C211 111.7(2)
C201 C191 H191 107.9
C121 C191 H191 107.9
C211 C191 H191 107.9
C191 C201 H20A 109.5
C191 C201 H20B 109.5
H20A C201 H20B 109.5
C191 C201 H20C 109.5
H20A C201 H20C 109.5
H20B C201 H20C 109.5
C191 C211 H21A 109.5
C191 C211 H21B 109.5
H21A C211 H21B 109.5
C191 C211 H21C 109.5
H21A C211 H21C 109.5
H21B C211 H21C 109.5
C62 C12 C22 118.9(2)
C62 C12 S12 121.41(17)
C22 C12 S12 119.62(16)
C32 C22 C12 117.4(2)
C32 C22 C33 123.6(2)
C12 C22 C33 118.8(2)
F12 C32 C42 116.7(2)
F12 C32 C22 118.48(19)
C42 C32 C22 124.8(2)
C32 C42 C52 117.1(2)
C32 C42 H42 121.5
C52 C42 H42 121.5
C42 C52 C62 122.1(2)
C42 C52 H52 119.0
C62 C52 H52 119.0
C52 C62 C12 119.7(2)
C52 C62 C72 118.75(19)
C12 C62 C72 121.55(19)
C82 C72 C122 118.9(2)
C82 C72 C62 120.7(2)
C122 C72 C62 120.4(2)
C92 C82 C72 119.3(2)
C92 C82 C132 119.3(2)
C72 C82 C132 121.3(2)
C102 C92 C82 122.6(2)
C102 C92 H92 118.7
C82 C92 H92 118.7
C92 C102 C112 117.4(2)
C92 C102 C162 121.0(2)
C112 C102 C162 121.6(2)
C102 C112 C122 122.4(2)
C102 C112 H112 118.8
C122 C112 H112 118.8
C112 C122 C72 119.3(2)
C112 C122 C192 120.0(2)
C72 C122 C192 120.6(2)
C82 C132 C152 112.9(2)
C82 C132 C142 109.82(19)
C152 C132 C142 111.5(2)
C82 C132 H132 107.5
C152 C132 H132 107.5
C142 C132 H132 107.5
C132 C142 H14D 109.5
C132 C142 H14E 109.5
H14D C142 H14E 109.5
C132 C142 H14F 109.5
H14D C142 H14F 109.5
H14E C142 H14F 109.5
C132 C152 H15D 109.5
C132 C152 H15E 109.5
H15D C152 H15E 109.5
C132 C152 H15F 109.5
H15D C152 H15F 109.5
H15E C152 H15F 109.5
C102 C162 C172 110.8(2)
C102 C162 C182 112.8(2)
C172 C162 C182 109.7(2)
C102 C162 H162 107.8
C172 C162 H162 107.8
C182 C162 H162 107.8
C162 C172 H17D 109.5
C162 C172 H17E 109.5
H17D C172 H17E 109.5
C162 C172 H17F 109.5
H17D C172 H17F 109.5
H17E C172 H17F 109.5
C162 C182 H18D 109.5
C162 C182 H18E 109.5
H18D C182 H18E 109.5
C162 C182 H18F 109.5
H18D C182 H18F 109.5
H18E C182 H18F 109.5
C122 C192 C202 114.13(19)
C122 C192 C212 109.45(19)
C202 C192 C212 109.6(2)
C122 C192 H192 107.8
C202 C192 H192 107.8
C212 C192 H192 107.8
C192 C202 H20D 109.5
C192 C202 H20E 109.5
H20D C202 H20E 109.5
C192 C202 H20F 109.5
H20D C202 H20F 109.5
H20E C202 H20F 109.5
C192 C212 H21D 109.5
C192 C212 H21E 109.5
H21D C212 H21E 109.5
C192 C212 H21F 109.5
H21D C212 H21F 109.5
H21E C212 H21F 109.5
C63 C13 C23 119.73(19)
C63 C13 C21 115.59(19)
C23 C13 C21 122.45(19)
C63 C13 Fe1 72.98(13)
C23 C13 Fe1 68.77(12)
C21 C13 Fe1 115.92(15)
C13 C23 C33 119.3(2)
C13 C23 Fe1 71.07(13)
C33 C23 Fe1 70.25(13)
C13 C23 H23 120.4
C33 C23 H23 120.4
Fe1 C23 H23 130.9
C43 C33 C23 119.26(19)
C43 C33 C22 116.36(19)
C23 C33 C22 122.71(19)
C43 C33 Fe1 74.29(13)
C23 C33 Fe1 69.00(12)
C22 C33 Fe1 115.79(16)
C33 C43 C53 120.6(2)
C33 C43 Fe1 67.12(12)
C53 C43 Fe1 70.22(13)
C33 C43 H43 117.9
C53 C43 H43 117.9
Fe1 C43 H43 117.9
C63 C53 C43 120.0(2)
C63 C53 Fe1 71.00(13)
C43 C53 Fe1 71.76(13)
C63 C53 H53 120.0
C43 C53 H53 120.0
Fe1 C53 H53 129.7
C53 C63 C13 120.7(2)
C53 C63 Fe1 70.93(13)
C13 C63 Fe1 68.33(13)
C53 C63 H63 119.6
C13 C63 H63 119.6
Fe1 C63 H63 134.7
C120 O10 C10 111.85(18)
C120 O10 K1 112.93(15)
C10 O10 K1 110.56(13)
C30 O20 C20 111.59(18)
C30 O20 K1 112.46(12)
C20 O20 K1 115.07(13)
C50 O30 C40 111.32(19)
C50 O30 K1 114.39(15)
C40 O30 K1 113.25(13)
C60 O40 C70 111.13(19)
C60 O40 K1 113.44(15)
C70 O40 K1 112.81(14)
C80 O50 C90 113.2(2)
C80 O50 K1 121.05(15)
C90 O50 K1 121.68(15)
C100 O60 C110 112.0(2)
C100 O60 K1 109.17(14)
C110 O60 K1 115.05(14)
O10 C10 C20 108.19(19)
O10 C10 H10A 110.1
C20 C10 H10A 110.1
O10 C10 H10B 110.1
C20 C10 H10B 110.1
H10A C10 H10B 108.4
O20 C20 C10 107.4(2)
O20 C20 H20G 110.2
C10 C20 H20G 110.2
O20 C20 H20H 110.2
C10 C20 H20H 110.2
H20G C20 H20H 108.5
O20 C30 C40 108.5(2)
O20 C30 H30A 110.0
C40 C30 H30A 110.0
O20 C30 H30B 110.0
C40 C30 H30B 110.0
H30A C30 H30B 108.4
O30 C40 C30 108.60(19)
O30 C40 H40A 110.0
C30 C40 H40A 110.0
O30 C40 H40B 110.0
C30 C40 H40B 110.0
H40A C40 H40B 108.4
O30 C50 C60 108.6(2)
O30 C50 H50A 110.0
C60 C50 H50A 110.0
O30 C50 H50B 110.0
C60 C50 H50B 110.0
H50A C50 H50B 108.4
O40 C60 C50 109.6(2)
O40 C60 H60A 109.8
C50 C60 H60A 109.8
O40 C60 H60B 109.8
C50 C60 H60B 109.8
H60A C60 H60B 108.2
O40 C70 C80 109.6(2)
O40 C70 H70A 109.8
C80 C70 H70A 109.8
O40 C70 H70B 109.8
C80 C70 H70B 109.8
H70A C70 H70B 108.2
O50 C80 C70 109.0(2)
O50 C80 H80A 109.9
C70 C80 H80A 109.9
O50 C80 H80B 109.9
C70 C80 H80B 109.9
H80A C80 H80B 108.3
O50 C90 C100 108.4(2)
O50 C90 H90A 110.0
C100 C90 H90A 110.0
O50 C90 H90B 110.0
C100 C90 H90B 110.0
H90A C90 H90B 108.4
O60 C100 C90 109.6(2)
O60 C100 H10C 109.8
C90 C100 H10C 109.8
O60 C100 H10D 109.8
C90 C100 H10D 109.8
H10C C100 H10D 108.2
O60 C110 C120 108.6(2)
O60 C110 H11A 110.0
C120 C110 H11A 110.0
O60 C110 H11B 110.0
C120 C110 H11B 110.0
H11A C110 H11B 108.3
O10 C120 C110 108.8(2)
O10 C120 H12A 109.9
C110 C120 H12A 109.9
O10 C120 H12B 109.9
C110 C120 H12B 109.9
H12A C120 H12B 108.3
C130 O70 C160 107.7(2)
C130 O70 K1 123.95(15)
C160 O70 K1 128.27(16)
O70 C130 C140 104.4(2)
O70 C130 H13A 110.9
C140 C130 H13A 110.9
O70 C130 H13B 110.9
C140 C130 H13B 110.9
H13A C130 H13B 108.9
C130 C140 C150 101.8(3)
C130 C140 H14G 111.4
C150 C140 H14G 111.4
C130 C140 H14H 111.4
C150 C140 H14H 111.4
H14G C140 H14H 109.3
C160 C150 C140 103.9(2)
C160 C150 H15G 111.0
C140 C150 H15G 111.0
C160 C150 H15H 111.0
C140 C150 H15H 111.0
H15G C150 H15H 109.0
O70 C160 C150 107.2(2)
O70 C160 H16A 110.3
C150 C160 H16A 110.3
O70 C160 H16B 110.3
C150 C160 H16B 110.3
H16A C160 H16B 108.5
C170 O80 C200 103.2(2)
C170 O80 K1 132.23(19)
C200 O80 K1 120.96(19)
O80 C170 C180 104.9(3)
O80 C170 H17G 110.8
C180 C170 H17G 110.8
O80 C170 H17H 110.8
C180 C170 H17H 110.8
H17G C170 H17H 108.8
C190 C180 C170 106.0(3)
C190 C180 H18G 110.5
C170 C180 H18G 110.5
C190 C180 H18H 110.5
C170 C180 H18H 110.5
H18G C180 H18H 108.7
C200 C190 C180 103.6(3)
C200 C190 H19A 111.0
C180 C190 H19A 111.0
C200 C190 H19B 111.0
C180 C190 H19B 111.0
H19A C190 H19B 109.0
O80 C200 C190 107.4(3)
O80 C200 H20I 110.2
C190 C200 H20I 110.2
O80 C200 H20J 110.2
C190 C200 H20J 110.2
H20I C200 H20J 108.5
O1A K2 O130 77.23(17)
O1A K2 O90 82.84(18)
O130 K2 O90 119.23(6)
O1A K2 O150 163.85(17)
O130 K2 O150 87.50(6)
O90 K2 O150 109.63(6)
O1A K2 O120 89.39(18)
O130 K2 O120 60.68(5)
O90 K2 O120 171.91(6)
O150 K2 O120 78.42(6)
O1A K2 O110 86.9(2)
O130 K2 O110 118.64(6)
O90 K2 O110 116.80(6)
O150 K2 O110 95.96(6)
O120 K2 O110 60.28(5)
O1A K2 O140 85.2(2)
O130 K2 O140 60.48(5)
O90 K2 O140 61.09(5)
O150 K2 O140 91.91(6)
O120 K2 O140 120.63(6)
O110 K2 O140 172.04(6)
O1A K2 O100 96.41(18)
O130 K2 O100 173.62(6)
O90 K2 O100 59.67(5)
O150 K2 O100 98.79(7)
O120 K2 O100 119.39(6)
O110 K2 O100 59.91(6)
O140 K2 O100 119.97(6)
C320 O90 C210 110.5(2)
C320 O90 K2 113.29(16)
C210 O90 K2 115.48(15)
C230 O100 C220 111.8(2)
C230 O100 K2 116.46(16)
C220 O100 K2 116.00(15)
C250 O110 C240 111.7(2)
C250 O110 K2 114.61(15)
C240 O110 K2 113.69(16)
C270 O120 C260 112.32(19)
C270 O120 K2 115.72(14)
C260 O120 K2 115.20(15)
C290 O130 C280 112.05(19)
C290 O130 K2 116.23(15)
C280 O130 K2 112.85(14)
C300 O140 C310 111.3(2)
C300 O140 K2 113.66(15)
C310 O140 K2 113.16(16)
O90 C210 C220 107.8(2)
O90 C210 H21G 110.1
C220 C210 H21G 110.1
O90 C210 H21H 110.1
C220 C210 H21H 110.1
H21G C210 H21H 108.5
O100 C220 C210 109.1(2)
O100 C220 H22A 109.9
C210 C220 H22A 109.9
O100 C220 H22B 109.9
C210 C220 H22B 109.9
H22A C220 H22B 108.3
O100 C230 C240 108.5(2)
O100 C230 H23A 110.0
C240 C230 H23A 110.0
O100 C230 H23B 110.0
C240 C230 H23B 110.0
H23A C230 H23B 108.4
O110 C240 C230 108.5(2)
O110 C240 H24A 110.0
C230 C240 H24A 110.0
O110 C240 H24B 110.0
C230 C240 H24B 110.0
H24A C240 H24B 108.4
O110 C250 C260 109.1(2)
O110 C250 H25A 109.9
C260 C250 H25A 109.9
O110 C250 H25B 109.9
C260 C250 H25B 109.9
H25A C250 H25B 108.3
O120 C260 C250 108.1(2)
O120 C260 H26A 110.1
C250 C260 H26A 110.1
O120 C260 H26B 110.1
C250 C260 H26B 110.1
H26A C260 H26B 108.4
O120 C270 C280 108.6(2)
O120 C270 H27A 110.0
C280 C270 H27A 110.0
O120 C270 H27B 110.0
C280 C270 H27B 110.0
H27A C270 H27B 108.4
O130 C280 C270 108.4(2)
O130 C280 H28A 110.0
C270 C280 H28A 110.0
O130 C280 H28B 110.0
C270 C280 H28B 110.0
H28A C280 H28B 108.4
O130 C290 C300 107.9(2)
O130 C290 H29A 110.1
C300 C290 H29A 110.1
O130 C290 H29B 110.1
C300 C290 H29B 110.1
H29A C290 H29B 108.4
O140 C300 C290 108.7(2)
O140 C300 H30C 110.0
C290 C300 H30C 110.0
O140 C300 H30D 110.0
C290 C300 H30D 110.0
H30C C300 H30D 108.3
O140 C310 C320 109.2(3)
O140 C310 H31A 109.8
C320 C310 H31A 109.8
O140 C310 H31B 109.8
C320 C310 H31B 109.8
H31A C310 H31B 108.3
O90 C320 C310 108.1(3)
O90 C320 H32A 110.1
C310 C320 H32A 110.1
O90 C320 H32B 110.1
C310 C320 H32B 110.1
H32A C320 H32B 108.4
O50 K1 O80 101.61(7)
O50 K1 O70 98.65(6)
O80 K1 O70 159.30(7)
O50 K1 O20 179.54(6)
O80 K1 O20 78.67(6)
O70 K1 O20 81.05(6)
O50 K1 O30 118.04(5)
O80 K1 O30 86.83(6)
O70 K1 O30 79.90(6)
O20 K1 O30 61.59(5)
O50 K1 O10 119.18(5)
O80 K1 O10 95.14(7)
O70 K1 O10 78.50(5)
O20 K1 O10 61.11(5)
O30 K1 O10 120.95(5)
O50 K1 O60 59.92(5)
O80 K1 O60 97.89(6)
O70 K1 O60 95.89(6)
O20 K1 O60 120.42(5)
O30 K1 O60 175.12(6)
O10 K1 O60 60.05(5)
O50 K1 O40 59.84(5)
O80 K1 O40 83.79(7)
O70 K1 O40 102.96(6)
O20 K1 O40 119.88(5)
O30 K1 O40 60.40(5)
O10 K1 O40 178.28(6)
O60 K1 O40 118.72(5)
C330 O150 C360 108.6(3)
C330 O150 K2 123.76(19)
C360 O150 K2 120.17(18)
C4A O1A C1B 105.3(8)
C4A O1A K2 129.3(7)
C1B O1A K2 124.7(5)
O150 C360 C350 106.2(3)
O150 C360 H36A 110.5
C350 C360 H36A 110.5
O150 C360 H36B 110.5
C350 C360 H36B 110.5
H36A C360 H36B 108.7
O150 C330 C340 106.1(3)
O150 C330 H33A 110.5
C340 C330 H33A 110.5
O150 C330 H33B 110.5
C340 C330 H33B 110.5
H33A C330 H33B 108.7
C3A C4A O1A 94.5(10)
C3A C4A H4AA 112.8
O1A C4A H4AA 112.8
C3A C4A H4AB 112.8
O1A C4A H4AB 112.8
H4AA C4A H4AB 110.3
C340 C350 C360 103.1(3)
C340 C350 H35A 111.1
C360 C350 H35A 111.1
C340 C350 H35B 111.1
C360 C350 H35B 111.1
H35A C350 H35B 109.1
C350 C340 C330 103.0(3)
C350 C340 H34A 111.2
C330 C340 H34A 111.2
C350 C340 H34B 111.2
C330 C340 H34B 111.2
H34A C340 H34B 109.1
C2A C1A O2 118.0(7)
C2A C1A K2 133.2(8)
O2 C1A K2 56.0(3)
C2A C1A H1AA 107.8
O2 C1A H1AA 107.8
K2 C1A H1AA 118.2
C2A C1A H1AB 107.8
O2 C1A H1AB 107.8
K2 C1A H1AB 51.8
H1AA C1A H1AB 107.1
C1A C2A C3B 97.8(7)
C1A C2A H2AA 112.2
C3B C2A H2AA 112.2
C1A C2A H2AB 112.2
C3B C2A H2AB 112.2
H2AA C2A H2AB 109.8
C4A C3A C2B 94.7(8)
C4A C3A H3AA 112.8
C2B C3A H3AA 112.8
C4A C3A H3AB 112.8
C2B C3A H3AB 112.8
H3AA C3A H3AB 110.3
C4B O2 C1A 97.2(6)
C4B O2 K2 121.5(5)
C1A O2 K2 95.7(4)
C2B C1B O1A 108.0(6)
C2B C1B H1BA 110.1
O1A C1B H1BA 110.1
C2B C1B H1BB 110.1
O1A C1B H1BB 110.1
H1BA C1B H1BB 108.4
C1B C2B C3A 92.8(5)
C1B C2B H2BA 113.1
C3A C2B H2BA 113.1
C1B C2B H2BB 113.1
C3A C2B H2BB 113.1
H2BA C2B H2BB 110.5
C4B C3B C2A 92.2(7)
C4B C3B H3BA 113.3
C2A C3B H3BA 113.3
C4B C3B H3BB 113.3
C2A C3B H3BB 113.3
H3BA C3B H3BB 110.6
C3B C4B O2 109.1(11)
C3B C4B H4BA 109.9
O2 C4B H4BA 109.9
C3B C4B H4BB 109.9
O2 C4B H4BB 109.9
H4BA C4B H4BB 108.3

loop_
_geom_bond_atom_site_label_1
_geom_bond_atom_site_label_2
_geom_bond_distance
Fe1 C23 2.083(2)
Fe1 C33 2.100(2)
Fe1 C13 2.114(2)
Fe1 C53 2.174(2)
Fe1 C63 2.175(2)
Fe1 C43 2.194(2)
Fe1 S12 2.4037(6)
Fe1 S11 2.4049(6)
S11 C11 1.755(2)
S12 C12 1.751(2)
C11 C61 1.419(3)
C11 C21 1.426(3)
C21 C31 1.387(3)
C21 C13 1.504(3)
C31 F11 1.370(3)
C31 C41 1.390(3)
C41 C51 1.386(3)
C41 H41 0.9500
C51 C61 1.399(3)
C51 H51 0.9500
C61 C71 1.505(3)
C71 C81 1.410(3)
C71 C121 1.412(3)
C81 C91 1.398(3)
C81 C131 1.520(3)
C91 C101 1.395(3)
C91 H91 0.9500
C101 C111 1.392(3)
C101 C161 1.522(3)
C111 C121 1.394(3)
C111 H111 0.9500
C121 C191 1.529(3)
C131 C151 1.528(4)
C131 C141 1.528(4)
C131 H131 1.0000
C141 H14A 0.9800
C141 H14B 0.9800
C141 H14C 0.9800
C151 H15A 0.9800
C151 H15B 0.9800
C151 H15C 0.9800
C161 C171 1.523(4)
C161 C181 1.530(4)
C161 H161 1.0000
C171 H17A 0.9800
C171 H17B 0.9800
C171 H17C 0.9800
C181 H18A 0.9800
C181 H18B 0.9800
C181 H18C 0.9800
C191 C201 1.526(4)
C191 C211 1.536(4)
C191 H191 1.0000
C201 H20A 0.9800
C201 H20B 0.9800
C201 H20C 0.9800
C211 H21A 0.9800
C211 H21B 0.9800
C211 H21C 0.9800
C12 C62 1.424(3)
C12 C22 1.438(3)
C22 C32 1.384(3)
C22 C33 1.497(3)
C32 F12 1.377(3)
C32 C42 1.384(3)
C42 C52 1.394(3)
C42 H42 0.9500
C52 C62 1.394(3)
C52 H52 0.9500
C62 C72 1.508(3)
C72 C82 1.414(3)
C72 C122 1.419(3)
C82 C92 1.396(3)
C82 C132 1.527(3)
C92 C102 1.391(3)
C92 H92 0.9500
C102 C112 1.394(3)
C102 C162 1.516(3)
C112 C122 1.396(3)
C112 H112 0.9500
C122 C192 1.525(3)
C132 C152 1.531(4)
C132 C142 1.531(4)
C132 H132 1.0000
C142 H14D 0.9800
C142 H14E 0.9800
C142 H14F 0.9800
C152 H15D 0.9800
C152 H15E 0.9800
C152 H15F 0.9800
C162 C172 1.526(4)
C162 C182 1.533(4)
C162 H162 1.0000
C172 H17D 0.9800
C172 H17E 0.9800
C172 H17F 0.9800
C182 H18D 0.9800
C182 H18E 0.9800
C182 H18F 0.9800
C192 C202 1.536(3)
C192 C212 1.538(3)
C192 H192 1.0000
C202 H20D 0.9800
C202 H20E 0.9800
C202 H20F 0.9800
C212 H21D 0.9800
C212 H21E 0.9800
C212 H21F 0.9800
C13 C63 1.422(3)
C13 C23 1.441(3)
C23 C33 1.456(3)
C23 H23 0.9500
C33 C43 1.422(3)
C43 C53 1.423(3)
C43 H43 1.0000
C53 C63 1.418(3)
C53 H53 0.9500
C63 H63 0.9500
O10 C120 1.425(3)
O10 C10 1.427(3)
O10 K1 2.8214(17)
O20 C30 1.422(3)
O20 C20 1.430(3)
O20 K1 2.7674(16)
O30 C50 1.426(3)
O30 C40 1.430(3)
O30 K1 2.7971(17)
O40 C60 1.421(3)
O40 C70 1.435(3)
O40 K1 2.8595(17)
O50 C80 1.427(3)
O50 C90 1.432(3)
O50 K1 2.7117(18)
O60 C100 1.423(3)
O60 C110 1.432(3)
O60 K1 2.8397(17)
C10 C20 1.502(3)
C10 H10A 0.9900
C10 H10B 0.9900
C20 H20G 0.9900
C20 H20H 0.9900
C30 C40 1.502(3)
C30 H30A 0.9900
C30 H30B 0.9900
C40 H40A 0.9900
C40 H40B 0.9900
C50 C60 1.502(4)
C50 H50A 0.9900
C50 H50B 0.9900
C60 H60A 0.9900
C60 H60B 0.9900
C70 C80 1.495(4)
C70 H70A 0.9900
C70 H70B 0.9900
C80 H80A 0.9900
C80 H80B 0.9900
C90 C100 1.498(4)
C90 H90A 0.9900
C90 H90B 0.9900
C100 H10C 0.9900
C100 H10D 0.9900
C110 C120 1.491(4)
C110 H11A 0.9900
C110 H11B 0.9900
C120 H12A 0.9900
C120 H12B 0.9900
O70 C130 1.438(3)
O70 C160 1.443(3)
O70 K1 2.723(2)
C130 C140 1.508(4)
C130 H13A 0.9900
C130 H13B 0.9900
C140 C150 1.533(4)
C140 H14G 0.9900
C140 H14H 0.9900
C150 C160 1.520(4)
C150 H15G 0.9900
C150 H15H 0.9900
C160 H16A 0.9900
C160 H16B 0.9900
O80 C170 1.432(4)
O80 C200 1.440(4)
O80 K1 2.713(2)
C170 C180 1.519(5)
C170 H17G 0.9900
C170 H17H 0.9900
C180 C190 1.484(6)
C180 H18G 0.9900
C180 H18H 0.9900
C190 C200 1.472(6)
C190 H19A 0.9900
C190 H19B 0.9900
C200 H20I 0.9900
C200 H20J 0.9900
K2 O1A 2.636(7)
K2 O130 2.7755(18)
K2 O90 2.7975(19)
K2 O150 2.799(2)
K2 O120 2.8004(18)
K2 O110 2.8113(19)
K2 O140 2.8121(19)
K2 O100 2.8282(19)
O90 C320 1.422(3)
O90 C210 1.440(3)
O100 C230 1.422(3)
O100 C220 1.433(3)
O110 C250 1.426(3)
O110 C240 1.435(3)
O120 C270 1.429(3)
O120 C260 1.433(3)
O130 C290 1.420(3)
O130 C280 1.433(3)
O140 C300 1.426(3)
O140 C310 1.432(3)
C210 C220 1.492(4)
C210 H21G 0.9900
C210 H21H 0.9900
C220 H22A 0.9900
C220 H22B 0.9900
C230 C240 1.505(4)
C230 H23A 0.9900
C230 H23B 0.9900
C240 H24A 0.9900
C240 H24B 0.9900
C250 C260 1.500(4)
C250 H25A 0.9900
C250 H25B 0.9900
C260 H26A 0.9900
C260 H26B 0.9900
C270 C280 1.496(3)
C270 H27A 0.9900
C270 H27B 0.9900
C280 H28A 0.9900
C280 H28B 0.9900
C290 C300 1.514(4)
C290 H29A 0.9900
C290 H29B 0.9900
C300 H30C 0.9900
C300 H30D 0.9900
C310 C320 1.503(5)
C310 H31A 0.9900
C310 H31B 0.9900
C320 H32A 0.9900
C320 H32B 0.9900
O150 C330 1.425(4)
O150 C360 1.447(4)
O1A C4A 1.377(17)
O1A C1B 1.526(10)
C360 C350 1.495(5)
C360 H36A 0.9900
C360 H36B 0.9900
C330 C340 1.523(6)
C330 H33A 0.9900
C330 H33B 0.9900
C4A C3A 1.303(11)
C4A H4AA 0.9900
C4A H4AB 0.9900
C350 C340 1.469(6)
C350 H35A 0.9900
C350 H35B 0.9900
C340 H34A 0.9900
C340 H34B 0.9900
C1A C2A 1.082(8)
C1A O2 1.660(11)
C1A H1AA 0.9900
C1A H1AB 0.9900
C2A C3B 1.948(10)
C2A H2AA 0.9900
C2A H2AB 0.9900
C3A C2B 1.878(10)
C3A H3AA 0.9900
C3A H3AB 0.9900
O2 C4B 1.455(17)
C1B C2B 1.333(9)
C1B H1BA 0.9900
C1B H1BB 0.9900
C2B H2BA 0.9900
C2B H2BB 0.9900
C3B C4B 1.332(10)
C3B H3BA 0.9900
C3B H3BB 0.9900
C4B H4BA 0.9900
C4B H4BB 0.9900
